data_4037915
loop_
_publ_author_name
'Qu, Yangyang'
'Pander, Piotr Henryk'
'Vybornyi, Oleh'
'Vasylieva, Marharyta'
'Guillot, R\'egis'
'Miomandre, Fabien'
'Dias, Fernando B.'
'Skabara, Peter J.'
'Data, Przemyslaw'
'Clavier, Gilles'
'Audebert, Pierre'

_publ_section_title
;
 Donor-acceptor 1,2,4,5-Tetrazines Prepared by Buchwald-Hartwig
 Cross-Coupling Reaction and Their Photoluminescence Turn-on Property by
 Inverse Electron Demand Diels-Alder Reaction.
;
_journal_name_full 'The Journal of organic chemistry'
_journal_paper_doi 10.1021/acs.joc.9b02817
_journal_year 2020
_chemical_formula_moiety 'C20 H13 N5 O'
_chemical_formula_sum 'C20 H13 N5 O'
_chemical_formula_weight 339.35
_space_group_crystal_system triclinic
_space_group_IT_number 2
_space_group_name_Hall '-P 1'
_space_group_name_H-M_alt 'P -1'
_atom_sites_solution_hydrogens geom
_audit_creation_method SHELXL-2018/3
_cell_angle_alpha 80.524(3)
_cell_angle_beta 73.188(3)
_cell_angle_gamma 67.372(3)
_cell_formula_units_Z 2
_cell_length_a 7.8191(7)
_cell_length_b 8.2110(8)
_cell_length_c 13.3817(13)
_cell_measurement_reflns_used 9698
_cell_measurement_temperature 100(1)
_cell_measurement_theta_max 31.06
_cell_measurement_theta_min 2.69
_cell_volume 757.73(13)
_computing_cell_refinement 'Bruker SAINT'
_computing_data_collection 'Bruker APEX3'
_computing_data_reduction 'Bruker SAINT'
_computing_structure_refinement 'SHELXL-2018/3 (Sheldrick, 2018)'
_computing_structure_solution 'SHELXS-97 (Sheldrick 2008)'
_diffrn_ambient_temperature 100(1)
_diffrn_measured_fraction_theta_full 0.998
_diffrn_measured_fraction_theta_max 0.994
_diffrn_measurement_device_type 'Bruker VENTURE PHOTON100 CMOS'
_diffrn_measurement_method '\f and \w scans'
_diffrn_radiation_probe x-ray
_diffrn_radiation_type MoK\a
_diffrn_radiation_wavelength 0.71073
_diffrn_reflns_av_R_equivalents 0.0465
_diffrn_reflns_av_unetI/netI 0.0241
_diffrn_reflns_Laue_measured_fraction_full 0.998
_diffrn_reflns_Laue_measured_fraction_max 0.994
_diffrn_reflns_limit_h_max 11
_diffrn_reflns_limit_h_min -11
_diffrn_reflns_limit_k_max 11
_diffrn_reflns_limit_k_min -11
_diffrn_reflns_limit_l_max 19
_diffrn_reflns_limit_l_min -19
_diffrn_reflns_number 49942
_diffrn_reflns_point_group_measured_fraction_full 0.998
_diffrn_reflns_point_group_measured_fraction_max 0.994
_diffrn_reflns_theta_full 25.000
_diffrn_reflns_theta_max 31.116
_diffrn_reflns_theta_min 2.692
_exptl_absorpt_coefficient_mu 0.097
_exptl_absorpt_correction_T_max 0.9462
_exptl_absorpt_correction_T_min 0.8915
_exptl_absorpt_correction_type multi-scan
_exptl_absorpt_process_details 'apex3 Bruker'
_exptl_crystal_colour 'dark red'
_exptl_crystal_density_diffrn 1.487
_exptl_crystal_description plate
_exptl_crystal_F_000 352
_exptl_crystal_size_max 0.130
_exptl_crystal_size_mid 0.110
_exptl_crystal_size_min 0.035
_refine_diff_density_max 0.555
_refine_diff_density_min -0.261
_refine_diff_density_rms 0.055
_refine_ls_extinction_method none
_refine_ls_goodness_of_fit_ref 1.083
_refine_ls_hydrogen_treatment constr
_refine_ls_matrix_type full
_refine_ls_number_parameters 235
_refine_ls_number_reflns 4861
_refine_ls_number_restraints 0
_refine_ls_restrained_S_all 1.083
_refine_ls_R_factor_all 0.0493
_refine_ls_R_factor_gt 0.0423
_refine_ls_shift/su_max 0.001
_refine_ls_shift/su_mean 0.000
_refine_ls_structure_factor_coef Fsqd
_refine_ls_weighting_details 'w=1/[\s^2^(Fo^2^)+(0.0638P)^2^+0.2536P] where P=(Fo^2^+2Fc^2^)/3'
_refine_ls_weighting_scheme calc
_refine_ls_wR_factor_gt 0.1187
_refine_ls_wR_factor_ref 0.1234
_reflns_Friedel_coverage 0.000
_reflns_number_gt 4185
_reflns_number_total 4861
_reflns_threshold_expression 'I > 2\s(I)'
_cod_data_source_file jo9b02817_si_004.cif
_cod_data_source_block TA2
_cod_database_code 4037915
_shelx_space_group_comment
;
The symmetry employed for this shelxl refinement is uniquely defined
by the following loop, which should always be used as a source of
symmetry information in preference to the above space-group names.
They are only intended as comments.
;
_shelx_estimated_absorpt_t_min 0.988
_shelx_estimated_absorpt_t_max 0.997

loop_
_space_group_symop_operation_xyz
'x, y, z'
'-x, -y, -z'

loop_
_atom_site_label
_atom_site_type_symbol
_atom_site_fract_x
_atom_site_fract_y
_atom_site_fract_z
_atom_site_U_iso_or_equiv
_atom_site_adp_type
_atom_site_occupancy
_atom_site_site_symmetry_order
_atom_site_calc_flag
_atom_site_refinement_flags_posn
_atom_site_refinement_flags_adp
_atom_site_refinement_flags_occupancy
_atom_site_disorder_assembly
_atom_site_disorder_group
C1 C 0.79405(15) -0.39957(13) 1.08858(8) 0.01845(19) Uani 1 1 d . . . . .
H1 H 0.798276 -0.490979 1.142567 0.022 Uiso 1 1 calc R U . . .
C2 C 0.75590(13) -0.13850(12) 0.95202(7) 0.01259(17) Uani 1 1 d . . . . .
C3 C 0.72522(12) 0.01680(11) 0.87691(7) 0.01210(16) Uani 1 1 d . . . . .
C4 C 0.78499(14) 0.15336(12) 0.88442(7) 0.01464(17) Uani 1 1 d . . . . .
H4 H 0.840569 0.148413 0.939797 0.018 Uiso 1 1 calc R U . . .
C5 C 0.76345(14) 0.29654(12) 0.81111(7) 0.01502(17) Uani 1 1 d . . . . .
H5 H 0.805221 0.388664 0.816086 0.018 Uiso 1 1 calc R U . . .
C6 C 0.68028(13) 0.30449(12) 0.73021(7) 0.01285(17) Uani 1 1 d . . . . .
C7 C 0.61586(13) 0.17082(12) 0.72405(7) 0.01456(17) Uani 1 1 d . . . . .
H7 H 0.556625 0.177899 0.669901 0.017 Uiso 1 1 calc R U . . .
C8 C 0.63807(13) 0.02724(12) 0.79691(7) 0.01414(17) Uani 1 1 d . . . . .
H8 H 0.594217 -0.063735 0.792477 0.017 Uiso 1 1 calc R U . . .
C9 C 0.48996(13) 0.74170(12) 0.59079(7) 0.01391(17) Uani 1 1 d . . . . .
C10 C 0.35477(14) 0.90906(13) 0.60759(8) 0.01785(19) Uani 1 1 d . . . . .
H10 H 0.330090 0.991281 0.549938 0.021 Uiso 1 1 calc R U . . .
C11 C 0.25413(15) 0.95763(13) 0.70943(8) 0.01930(19) Uani 1 1 d . . . . .
H11 H 0.159289 1.072018 0.721326 0.023 Uiso 1 1 calc R U . . .
C12 C 0.29403(14) 0.83704(13) 0.79322(8) 0.01695(18) Uani 1 1 d . . . . .
H12 H 0.225847 0.869021 0.862647 0.020 Uiso 1 1 calc R U . . .
C13 C 0.43368(13) 0.66943(12) 0.77573(7) 0.01450(17) Uani 1 1 d . . . . .
H13 H 0.463018 0.589566 0.833615 0.017 Uiso 1 1 calc R U . . .
C14 C 0.53098(13) 0.61742(11) 0.67423(7) 0.01221(16) Uani 1 1 d . . . . .
C15 C 0.77445(13) 0.41346(12) 0.54893(7) 0.01257(16) Uani 1 1 d . . . . .
C16 C 0.92929(14) 0.25684(12) 0.52314(7) 0.01574(18) Uani 1 1 d . . . . .
H16 H 0.961426 0.167005 0.576370 0.019 Uiso 1 1 calc R U . . .
C17 C 1.03722(14) 0.23061(12) 0.42041(7) 0.01703(18) Uani 1 1 d . . . . .
H17 H 1.141306 0.122613 0.403970 0.020 Uiso 1 1 calc R U . . .
C18 C 0.99370(15) 0.36170(13) 0.34142(7) 0.01830(19) Uani 1 1 d . . . . .
H18 H 1.067789 0.343452 0.271354 0.022 Uiso 1 1 calc R U . . .
C19 C 0.84003(14) 0.52037(13) 0.36615(7) 0.01648(18) Uani 1 1 d . . . . .
H19 H 0.809751 0.611274 0.313184 0.020 Uiso 1 1 calc R U . . .
C20 C 0.73248(13) 0.54364(12) 0.46860(7) 0.01315(17) Uani 1 1 d . . . . .
N1 N 0.66407(12) 0.44648(10) 0.65196(6) 0.01484(16) Uani 1 1 d . . . . .
N2 N 0.84603(13) -0.14478(11) 1.02531(6) 0.01772(17) Uani 1 1 d . . . . .
N3 N 0.86492(13) -0.28007(12) 1.09593(7) 0.01939(18) Uani 1 1 d . . . . .
N4 N 0.71718(14) -0.40294(12) 1.01203(7) 0.02182(19) Uani 1 1 d . . . . .
N5 N 0.69819(14) -0.26834(12) 0.94071(7) 0.02068(18) Uani 1 1 d . . . . .
O1 O 0.57912(11) 0.70179(9) 0.48750(5) 0.01917(16) Uani 1 1 d . . . . .

loop_
_atom_site_aniso_label
_atom_site_aniso_U_11
_atom_site_aniso_U_22
_atom_site_aniso_U_33
_atom_site_aniso_U_23
_atom_site_aniso_U_13
_atom_site_aniso_U_12
C1 0.0206(4) 0.0168(4) 0.0160(4) 0.0056(3) -0.0048(3) -0.0070(4)
C2 0.0120(4) 0.0135(4) 0.0106(4) 0.0005(3) -0.0014(3) -0.0042(3)
C3 0.0122(4) 0.0125(4) 0.0097(4) 0.0016(3) -0.0022(3) -0.0037(3)
C4 0.0185(4) 0.0151(4) 0.0122(4) 0.0029(3) -0.0068(3) -0.0074(3)
C5 0.0180(4) 0.0148(4) 0.0137(4) 0.0026(3) -0.0056(3) -0.0075(3)
C6 0.0140(4) 0.0114(4) 0.0091(3) 0.0014(3) -0.0014(3) -0.0020(3)
C7 0.0161(4) 0.0145(4) 0.0123(4) 0.0003(3) -0.0058(3) -0.0034(3)
C8 0.0157(4) 0.0139(4) 0.0133(4) 0.0007(3) -0.0052(3) -0.0053(3)
C9 0.0143(4) 0.0147(4) 0.0110(4) 0.0012(3) -0.0032(3) -0.0041(3)
C10 0.0175(4) 0.0146(4) 0.0175(4) 0.0025(3) -0.0044(3) -0.0028(3)
C11 0.0187(4) 0.0137(4) 0.0207(4) -0.0017(3) -0.0030(4) -0.0018(3)
C12 0.0175(4) 0.0157(4) 0.0162(4) -0.0041(3) -0.0019(3) -0.0049(3)
C13 0.0163(4) 0.0143(4) 0.0126(4) -0.0001(3) -0.0034(3) -0.0055(3)
C14 0.0125(4) 0.0112(4) 0.0121(4) 0.0002(3) -0.0034(3) -0.0035(3)
C15 0.0145(4) 0.0132(4) 0.0096(4) 0.0002(3) -0.0028(3) -0.0049(3)
C16 0.0173(4) 0.0135(4) 0.0132(4) 0.0006(3) -0.0033(3) -0.0031(3)
C17 0.0181(4) 0.0135(4) 0.0153(4) -0.0031(3) -0.0009(3) -0.0026(3)
C18 0.0216(4) 0.0194(4) 0.0116(4) -0.0018(3) -0.0003(3) -0.0073(4)
C19 0.0196(4) 0.0186(4) 0.0107(4) 0.0004(3) -0.0036(3) -0.0068(4)
C20 0.0143(4) 0.0128(4) 0.0112(4) 0.0006(3) -0.0041(3) -0.0035(3)
N1 0.0183(4) 0.0109(3) 0.0090(3) 0.0017(3) -0.0015(3) -0.0007(3)
N2 0.0234(4) 0.0172(4) 0.0150(4) 0.0053(3) -0.0090(3) -0.0092(3)
N3 0.0244(4) 0.0192(4) 0.0157(4) 0.0065(3) -0.0089(3) -0.0091(3)
N4 0.0309(5) 0.0185(4) 0.0201(4) 0.0064(3) -0.0102(3) -0.0134(4)
N5 0.0315(5) 0.0188(4) 0.0175(4) 0.0058(3) -0.0107(3) -0.0146(4)
O1 0.0205(3) 0.0166(3) 0.0107(3) 0.0020(2) -0.0032(2) 0.0022(3)

loop_
_atom_type_symbol
_atom_type_description
_atom_type_scat_dispersion_real
_atom_type_scat_dispersion_imag
_atom_type_scat_source
C C 0.0034 0.0017 'International Tables Vol C Tables 4.2.6.8 and 6.1.1.4'
H H 0.0000 0.0000 'International Tables Vol C Tables 4.2.6.8 and 6.1.1.4'
N N 0.0066 0.0034 'International Tables Vol C Tables 4.2.6.8 and 6.1.1.4'
O O 0.0114 0.0062 'International Tables Vol C Tables 4.2.6.8 and 6.1.1.4'

loop_
_geom_angle_atom_site_label_1
_geom_angle_atom_site_label_2
_geom_angle_atom_site_label_3
_geom_angle
_geom_angle_site_symmetry_1
_geom_angle_site_symmetry_3
_geom_angle_publ_flag
N3 C1 N4 125.90(9) . . ?
N3 C1 H1 117.1 . . ?
N4 C1 H1 117.1 . . ?
N2 C2 N5 124.11(8) . . ?
N2 C2 C3 117.84(8) . . ?
N5 C2 C3 118.00(8) . . ?
C4 C3 C8 119.65(8) . . ?
C4 C3 C2 120.15(8) . . ?
C8 C3 C2 120.20(8) . . ?
C5 C4 C3 120.28(8) . . ?
C5 C4 H4 119.9 . . ?
C3 C4 H4 119.9 . . ?
C4 C5 C6 119.84(8) . . ?
C4 C5 H5 120.1 . . ?
C6 C5 H5 120.1 . . ?
C7 C6 C5 120.05(8) . . ?
C7 C6 N1 119.30(8) . . ?
C5 C6 N1 120.64(8) . . ?
C8 C7 C6 120.19(8) . . ?
C8 C7 H7 119.9 . . ?
C6 C7 H7 119.9 . . ?
C7 C8 C3 119.95(8) . . ?
C7 C8 H8 120.0 . . ?
C3 C8 H8 120.0 . . ?
C10 C9 O1 116.51(8) . . ?
C10 C9 C14 121.49(8) . . ?
O1 C9 C14 121.99(8) . . ?
C9 C10 C11 119.98(9) . . ?
C9 C10 H10 120.0 . . ?
C11 C10 H10 120.0 . . ?
C12 C11 C10 119.42(9) . . ?
C12 C11 H11 120.3 . . ?
C10 C11 H11 120.3 . . ?
C11 C12 C13 120.26(9) . . ?
C11 C12 H12 119.9 . . ?
C13 C12 H12 119.9 . . ?
C12 C13 C14 120.85(8) . . ?
C12 C13 H13 119.6 . . ?
C14 C13 H13 119.6 . . ?
C13 C14 C9 117.95(8) . . ?
C13 C14 N1 123.20(8) . . ?
C9 C14 N1 118.84(8) . . ?
C16 C15 C20 118.02(8) . . ?
C16 C15 N1 122.55(8) . . ?
C20 C15 N1 119.40(8) . . ?
C17 C16 C15 120.78(8) . . ?
C17 C16 H16 119.6 . . ?
C15 C16 H16 119.6 . . ?
C16 C17 C18 120.46(9) . . ?
C16 C17 H17 119.8 . . ?
C18 C17 H17 119.8 . . ?
C17 C18 C19 119.48(9) . . ?
C17 C18 H18 120.3 . . ?
C19 C18 H18 120.3 . . ?
C20 C19 C18 119.37(8) . . ?
C20 C19 H19 120.3 . . ?
C18 C19 H19 120.3 . . ?
C19 C20 O1 116.57(8) . . ?
C19 C20 C15 121.88(8) . . ?
O1 C20 C15 121.55(8) . . ?
C15 N1 C14 119.00(7) . . ?
C15 N1 C6 119.61(7) . . ?
C14 N1 C6 121.27(7) . . ?
N3 N2 C2 117.72(8) . . ?
N2 N3 C1 117.27(8) . . ?
N5 N4 C1 117.14(8) . . ?
N4 N5 C2 117.44(8) . . ?
C9 O1 C20 117.61(7) . . ?

loop_
_geom_bond_atom_site_label_1
_geom_bond_atom_site_label_2
_geom_bond_distance
_geom_bond_site_symmetry_2
_geom_bond_publ_flag
C1 N3 1.3271(13) . ?
C1 N4 1.3377(13) . ?
C1 H1 0.9500 . ?
C2 N2 1.3478(12) . ?
C2 N5 1.3512(12) . ?
C2 C3 1.4751(12) . ?
C3 C4 1.3976(12) . ?
C3 C8 1.4017(12) . ?
C4 C5 1.3915(12) . ?
C4 H4 0.9500 . ?
C5 C6 1.3966(12) . ?
C5 H5 0.9500 . ?
C6 C7 1.3944(13) . ?
C6 N1 1.4258(11) . ?
C7 C8 1.3902(12) . ?
C7 H7 0.9500 . ?
C8 H8 0.9500 . ?
C9 C10 1.3794(13) . ?
C9 O1 1.3857(11) . ?
C9 C14 1.4040(12) . ?
C10 C11 1.3973(14) . ?
C10 H10 0.9500 . ?
C11 C12 1.3907(14) . ?
C11 H11 0.9500 . ?
C12 C13 1.3939(13) . ?
C12 H12 0.9500 . ?
C13 C14 1.3961(12) . ?
C13 H13 0.9500 . ?
C14 N1 1.4058(11) . ?
C15 C16 1.3946(13) . ?
C15 C20 1.4005(12) . ?
C15 N1 1.4050(11) . ?
C16 C17 1.3910(13) . ?
C16 H16 0.9500 . ?
C17 C18 1.3940(13) . ?
C17 H17 0.9500 . ?
C18 C19 1.3993(14) . ?
C18 H18 0.9500 . ?
C19 C20 1.3852(12) . ?
C19 H19 0.9500 . ?
C20 O1 1.3866(11) . ?
N2 N3 1.3258(11) . ?
N4 N5 1.3277(11) . ?
